data_4126652
loop_
_publ_author_name
'Wei, Haipeng'
'Liu, Yulan'
'Gopalakrishna, Tullimilli Y.'
'Phan, Hoa'
'Huang, Xiaobo'
'Bao, Lipiao'
'Guo, Jing'
'Zhou, Jun'
'Luo, Shenglian'
'Wu, Jishan'
'Zeng, Zebing'

_publ_section_title
;
 B-N-B Bond Embedded Phenalenyl and Its Anions.
;
_journal_name_full 'Journal of the American Chemical Society'
_journal_paper_doi 10.1021/jacs.7b07375
_journal_year 2017
_chemical_formula_moiety 'C48 H69 B2 K2 N O12, C4 H8 O'
_chemical_formula_sum 'C52 H77 B2 K2 N O13'
_chemical_formula_weight 1023.96
_space_group_crystal_system monoclinic
_space_group_IT_number 15
_space_group_name_Hall '-C 2yc'
_space_group_name_H-M_alt 'C 1 2/c 1'
_symmetry_space_group_name_Hall '-C 2yc'
_symmetry_space_group_name_H-M 'C 1 2/c 1'
_atom_sites_solution_hydrogens geom
_atom_sites_solution_primary direct
_audit_creation_date 2017-05-11
_audit_creation_method
;
Olex2 1.2
(compiled 2017.03.28 svn.r3405 for OlexSys, GUI svn.r5337)
;
_cell_angle_alpha 90
_cell_angle_beta 113.626(2)
_cell_angle_gamma 90
_cell_formula_units_Z 8
_cell_length_a 26.891(2)
_cell_length_b 20.864(2)
_cell_length_c 21.661(2)
_cell_measurement_reflns_used 9915
_cell_measurement_temperature 130(2)
_cell_measurement_theta_max 27.54
_cell_measurement_theta_min 2.21
_cell_volume 11134.3(17)
_computing_cell_refinement 'SAINT v7.68A (Bruker, 2009)'
_computing_data_reduction 'SAINT v7.68A (Bruker, 2009)'
_computing_molecular_graphics 'Olex2 (Dolomanov et al., 2009)'
_computing_publication_material 'Olex2 (Dolomanov et al., 2009)'
_computing_structure_refinement 'XH (Sheldrick, 2008)'
_computing_structure_solution 'SIR2004 (Burla et al., 2007)'
_diffrn_ambient_temperature 130.0
_diffrn_measured_fraction_theta_full 1.000
_diffrn_measured_fraction_theta_max 0.996
_diffrn_measurement_device_type 'Bruker APEX-II CCD'
_diffrn_measurement_method '\f and \w scans'
_diffrn_radiation_monochromator graphite
_diffrn_radiation_type MoK\a
_diffrn_radiation_wavelength 0.71073
_diffrn_reflns_av_R_equivalents 0.0591
_diffrn_reflns_av_unetI/netI 0.0601
_diffrn_reflns_Laue_measured_fraction_full 1.000
_diffrn_reflns_Laue_measured_fraction_max 0.996
_diffrn_reflns_limit_h_max 34
_diffrn_reflns_limit_h_min -30
_diffrn_reflns_limit_k_max 27
_diffrn_reflns_limit_k_min -26
_diffrn_reflns_limit_l_max 28
_diffrn_reflns_limit_l_min -26
_diffrn_reflns_number 43662
_diffrn_reflns_point_group_measured_fraction_full 1.000
_diffrn_reflns_point_group_measured_fraction_max 0.996
_diffrn_reflns_theta_full 25.242
_diffrn_reflns_theta_max 27.576
_diffrn_reflns_theta_min 1.279
_diffrn_standards_number 0
_exptl_absorpt_coefficient_mu 0.230
_exptl_absorpt_correction_T_max 0.7456
_exptl_absorpt_correction_T_min 0.6502
_exptl_absorpt_correction_type multi-scan
_exptl_absorpt_process_details
'SADABS-2008/1 (Bruker,2008) was used for absorption correction. wR2(int) was 0.0664 before and 0.0501 after correction. The Ratio of minimum to maximum transmission is 0.8720. The \l/2 correction factor is 0.0015.'
_exptl_crystal_colour black
_exptl_crystal_colour_primary black
_exptl_crystal_density_diffrn 1.222
_exptl_crystal_description BLOCK
_exptl_crystal_F_000 4384
_exptl_crystal_size_max 0.25
_exptl_crystal_size_mid 0.2
_exptl_crystal_size_min 0.15
_refine_diff_density_max 0.959
_refine_diff_density_min -0.553
_refine_diff_density_rms 0.072
_refine_ls_extinction_method none
_refine_ls_goodness_of_fit_ref 1.029
_refine_ls_hydrogen_treatment constr
_refine_ls_matrix_type full
_refine_ls_number_parameters 633
_refine_ls_number_reflns 12849
_refine_ls_number_restraints 0
_refine_ls_restrained_S_all 1.029
_refine_ls_R_factor_all 0.1210
_refine_ls_R_factor_gt 0.0681
_refine_ls_shift/su_max 0.001
_refine_ls_shift/su_mean 0.000
_refine_ls_structure_factor_coef Fsqd
_refine_ls_weighting_details 'w=1/[\s^2^(Fo^2^)+(0.0778P)^2^+32.6577P] where P=(Fo^2^+2Fc^2^)/3'
_refine_ls_weighting_scheme calc
_refine_ls_wR_factor_gt 0.1624
_refine_ls_wR_factor_ref 0.2016
_reflns_Friedel_coverage 0.000
_reflns_number_gt 7855
_reflns_number_total 12849
_reflns_threshold_expression 'I > 2\s(I)'
_cod_data_source_file ja7b07375_si_004.cif
_cod_data_source_block dm17247
_cod_original_cell_volume 11134.8(19)
_cod_database_code 4126652
_shelx_shelxl_version_number 2014/7
_shelx_space_group_comment
;
The symmetry employed for this shelxl refinement is uniquely defined
by the following loop, which should always be used as a source of
symmetry information in preference to the above space-group names.
They are only intended as comments.
;
_shelx_estimated_absorpt_t_max 0.966
_shelx_estimated_absorpt_t_min 0.945
_olex2_refinement_description
;
1. Fixed Uiso
 At 1.2 times of:
  All C(H) groups, All C(H,H) groups
 At 1.5 times of:
  All C(H,H,H) groups
2.a Secondary CH2 refined with riding coordinates:
 C25(H25A,H25B), C26(H26A,H26B), C27(H27A,H27B), C28(H28A,H28B), C29(H29A,
 H29B), C30(H30A,H30B), C31(H31A,H31B), C32(H32A,H32B), C33(H33A,H33B),
 C34(H34A,H34B), C35(H35A,H35B), C36(H36A,H36B), C37(H37A,H37B), C38(H38A,H38B),
  C39(H39A,H39B), C40(H40A,H40B), C41(H41A,H41B), C42(H42A,H42B), C43(H43A,
 H43B), C44(H44A,H44B), C45(H45A,H45B), C46(H46A,H46B), C47(H47A,H47B),
 C48(H48A,H48B), C49(H49A,H49B), C50(H50A,H50B), C51(H51A,H51B), C52(H52A,H52B)
2.b Aromatic/amide H refined with riding coordinates:
 C1(H1), C4(H4), C5(H5), C6(H6), C9(H9), C14(H14), C15(H15), C16(H16),
 C17(H17), C18(H18), C20(H20), C21(H21), C22(H22), C23(H23), C24(H24)
2.c Idealised Me refined as rotating group:
 C11(H11A,H11B,H11C), C12(H12A,H12B,H12C)
;
_olex2_submission_special_instructions 'No special instructions were received'

loop_
_space_group_symop_operation_xyz
'x, y, z'
'-x, y, -z+1/2'
'x+1/2, y+1/2, z'
'-x+1/2, y+1/2, -z+1/2'
'-x, -y, -z'
'x, -y, z-1/2'
'-x+1/2, -y+1/2, -z'
'x+1/2, -y+1/2, z-1/2'

loop_
_atom_site_label
_atom_site_type_symbol
_atom_site_fract_x
_atom_site_fract_y
_atom_site_fract_z
_atom_site_U_iso_or_equiv
_atom_site_adp_type
_atom_site_occupancy
_atom_site_site_symmetry_order
_atom_site_calc_flag
_atom_site_refinement_flags_posn
C1 C 0.83917(12) 0.74007(15) 0.92608(16) 0.0296(6) Uani 1 1 d .
H1 H 0.8556 0.7596 0.9692 0.036 Uiso 1 1 calc R
C2 C 0.81080(12) 0.77807(15) 0.87021(16) 0.0303(7) Uani 1 1 d .
C3 C 0.79259(11) 0.75014(15) 0.80484(16) 0.0279(6) Uani 1 1 d .
C4 C 0.77491(12) 0.78977(16) 0.74552(17) 0.0335(7) Uani 1 1 d .
H4 H 0.7750 0.8350 0.7503 0.040 Uiso 1 1 calc R
C5 C 0.75785(13) 0.76361(17) 0.68190(17) 0.0372(8) Uani 1 1 d .
H5 H 0.7459 0.7910 0.6437 0.045 Uiso 1 1 calc R
C6 C 0.75786(12) 0.69810(17) 0.67300(16) 0.0338(7) Uani 1 1 d .
H6 H 0.7460 0.6812 0.6287 0.041 Uiso 1 1 calc R
C7 C 0.77542(11) 0.65481(16) 0.72953(14) 0.0276(6) Uani 1 1 d .
C8 C 0.77428(11) 0.58739(16) 0.72041(14) 0.0282(6) Uani 1 1 d .
C9 C 0.77981(12) 0.54734(15) 0.77383(14) 0.0277(6) Uani 1 1 d .
H9 H 0.7752 0.5025 0.7661 0.033 Uiso 1 1 calc R
C10 C 0.79303(11) 0.68158(15) 0.79665(14) 0.0255(6) Uani 1 1 d .
C11 C 0.75965(13) 0.56037(18) 0.65067(15) 0.0359(7) Uani 1 1 d .
H11A H 0.7224 0.5729 0.6216 0.054 Uiso 1 1 calc GR
H11B H 0.7623 0.5135 0.6532 0.054 Uiso 1 1 calc GR
H11C H 0.7847 0.5772 0.6320 0.054 Uiso 1 1 calc GR
C12 C 0.80366(14) 0.84916(16) 0.87719(19) 0.0408(8) Uani 1 1 d .
H12A H 0.8266 0.8730 0.8597 0.061 Uiso 1 1 calc GR
H12B H 0.8141 0.8598 0.9248 0.061 Uiso 1 1 calc GR
H12C H 0.7656 0.8608 0.8516 0.061 Uiso 1 1 calc GR
C13 C 0.88963(12) 0.62949(15) 0.97749(14) 0.0275(6) Uani 1 1 d .
C14 C 0.90379(12) 0.56496(15) 0.97313(15) 0.0301(7) Uani 1 1 d .
H14 H 0.8820 0.5407 0.9347 0.036 Uiso 1 1 calc R
C15 C 0.94814(13) 0.53537(17) 1.02249(17) 0.0369(7) Uani 1 1 d .
H15 H 0.9566 0.4922 1.0165 0.044 Uiso 1 1 calc R
C16 C 0.98011(14) 0.56814(19) 1.08038(17) 0.0416(8) Uani 1 1 d .
H16 H 1.0104 0.5479 1.1143 0.050 Uiso 1 1 calc R
C17 C 0.96714(14) 0.63097(19) 1.08788(17) 0.0419(8) Uani 1 1 d .
H17 H 0.9883 0.6540 1.1276 0.050 Uiso 1 1 calc R
C18 C 0.92335(12) 0.66049(17) 1.03778(15) 0.0346(7) Uani 1 1 d .
H18 H 0.9156 0.7038 1.0443 0.042 Uiso 1 1 calc R
C19 C 0.77896(11) 0.53198(14) 0.89546(14) 0.0261(6) Uani 1 1 d .
C20 C 0.75598(12) 0.47055(15) 0.87701(16) 0.0304(7) Uani 1 1 d .
H20 H 0.7546 0.4526 0.8361 0.036 Uiso 1 1 calc R
C21 C 0.73528(13) 0.43484(16) 0.91525(17) 0.0346(7) Uani 1 1 d .
H21 H 0.7203 0.3936 0.9002 0.041 Uiso 1 1 calc R
C22 C 0.73640(13) 0.45917(17) 0.97562(16) 0.0347(7) Uani 1 1 d .
H22 H 0.7215 0.4355 1.0016 0.042 Uiso 1 1 calc R
C23 C 0.75987(12) 0.51884(16) 0.99686(15) 0.0326(7) Uani 1 1 d .
H23 H 0.7611 0.5363 1.0379 0.039 Uiso 1 1 calc R
C24 C 0.78167(12) 0.55342(16) 0.95878(15) 0.0296(6) Uani 1 1 d .
H24 H 0.7991 0.5931 0.9759 0.036 Uiso 1 1 calc R
C25 C 0.95986(14) 0.77253(17) 0.88683(17) 0.0388(8) Uani 1 1 d .
H25A H 0.9986 0.7781 0.8951 0.047 Uiso 1 1 calc R
H25B H 0.9571 0.7691 0.9309 0.047 Uiso 1 1 calc R
C26 C 0.92781(15) 0.82842(17) 0.84869(17) 0.0395(8) Uani 1 1 d .
H26A H 0.8888 0.8216 0.8381 0.047 Uiso 1 1 calc R
H26B H 0.9396 0.8677 0.8763 0.047 Uiso 1 1 calc R
C27 C 0.90713(15) 0.88946(17) 0.75007(18) 0.0427(8) Uani 1 1 d .
H27A H 0.9231 0.9295 0.7744 0.051 Uiso 1 1 calc R
H27B H 0.8687 0.8874 0.7440 0.051 Uiso 1 1 calc R
C28 C 0.91061(15) 0.88901(17) 0.68274(19) 0.0429(8) Uani 1 1 d .
H28A H 0.8961 0.9296 0.6586 0.051 Uiso 1 1 calc R
H28B H 0.9489 0.8846 0.6886 0.051 Uiso 1 1 calc R
C29 C 0.87614(14) 0.83568(17) 0.57799(17) 0.0391(8) Uani 1 1 d .
H29A H 0.9128 0.8306 0.5783 0.047 Uiso 1 1 calc R
H29B H 0.8608 0.8767 0.5555 0.047 Uiso 1 1 calc R
C30 C 0.84073(14) 0.78138(18) 0.54076(17) 0.0407(8) Uani 1 1 d .
H30A H 0.8053 0.7838 0.5447 0.049 Uiso 1 1 calc R
H30B H 0.8341 0.7836 0.4924 0.049 Uiso 1 1 calc R
C31 C 0.83611(13) 0.66795(17) 0.53819(16) 0.0370(8) Uani 1 1 d .
H31A H 0.8250 0.6698 0.4888 0.044 Uiso 1 1 calc R
H31B H 0.8030 0.6663 0.5475 0.044 Uiso 1 1 calc R
C32 C 0.86999(13) 0.60977(17) 0.56625(16) 0.0359(7) Uani 1 1 d .
H32A H 0.8501 0.5708 0.5433 0.043 Uiso 1 1 calc R
H32B H 0.9042 0.6124 0.5593 0.043 Uiso 1 1 calc R
C33 C 0.91717(13) 0.55561(16) 0.66965(17) 0.0344(7) Uani 1 1 d .
H33A H 0.9541 0.5644 0.6720 0.041 Uiso 1 1 calc R
H33B H 0.9040 0.5151 0.6445 0.041 Uiso 1 1 calc R
C34 C 0.91851(13) 0.54981(16) 0.73917(16) 0.0347(7) Uani 1 1 d .
H34A H 0.8812 0.5437 0.7366 0.042 Uiso 1 1 calc R
H34B H 0.9404 0.5121 0.7621 0.042 Uiso 1 1 calc R
C35 C 0.93992(13) 0.60339(16) 0.84171(16) 0.0341(7) Uani 1 1 d .
H35A H 0.9580 0.5638 0.8653 0.041 Uiso 1 1 calc R
H35B H 0.9018 0.6028 0.8372 0.041 Uiso 1 1 calc R
C36 C 0.96838(13) 0.66073(16) 0.88110(16) 0.0339(7) Uani 1 1 d .
H36A H 0.9702 0.6581 0.9276 0.041 Uiso 1 1 calc R
H36B H 1.0059 0.6627 0.8835 0.041 Uiso 1 1 calc R
C37 C 0.63764(15) 0.90230(16) 0.77191(19) 0.0409(8) Uani 1 1 d .
H37A H 0.6559 0.9405 0.7983 0.049 Uiso 1 1 calc R
H37B H 0.5988 0.9039 0.7644 0.049 Uiso 1 1 calc R
C38 C 0.64296(15) 0.90202(17) 0.70566(18) 0.0415(8) Uani 1 1 d .
H38A H 0.6302 0.9434 0.6822 0.050 Uiso 1 1 calc R
H38B H 0.6815 0.8963 0.7130 0.050 Uiso 1 1 calc R
C39 C 0.61166(16) 0.85090(19) 0.60025(17) 0.0442(9) Uani 1 1 d .
H39A H 0.6493 0.8465 0.6037 0.053 Uiso 1 1 calc R
H39B H 0.5966 0.8917 0.5770 0.053 Uiso 1 1 calc R
C40 C 0.57806(14) 0.79605(18) 0.56140(16) 0.0412(8) Uani 1 1 d .
H40A H 0.5411 0.7988 0.5607 0.049 Uiso 1 1 calc R
H40B H 0.5750 0.7974 0.5143 0.049 Uiso 1 1 calc R
C41 C 0.57087(14) 0.68389(19) 0.56223(16) 0.0421(8) Uani 1 1 d .
H41A H 0.5627 0.6832 0.5134 0.051 Uiso 1 1 calc R
H41B H 0.5361 0.6861 0.5678 0.051 Uiso 1 1 calc R
C42 C 0.60110(15) 0.62460(19) 0.59506(17) 0.0444(9) Uani 1 1 d .
H42A H 0.5821 0.5864 0.5693 0.053 Uiso 1 1 calc R
H42B H 0.6381 0.6257 0.5956 0.053 Uiso 1 1 calc R
C43 C 0.63492(14) 0.56690(17) 0.69684(18) 0.0406(8) Uani 1 1 d .
H43A H 0.6731 0.5713 0.7023 0.049 Uiso 1 1 calc R
H43B H 0.6199 0.5273 0.6709 0.049 Uiso 1 1 calc R
C44 C 0.63231(14) 0.56301(17) 0.76402(18) 0.0424(8) Uani 1 1 d .
H44A H 0.5941 0.5588 0.7585 0.051 Uiso 1 1 calc R
H44B H 0.6526 0.5250 0.7887 0.051 Uiso 1 1 calc R
C45 C 0.65603(14) 0.61802(19) 0.86676(17) 0.0411(8) Uani 1 1 d .
H45A H 0.6726 0.5776 0.8897 0.049 Uiso 1 1 calc R
H45B H 0.6185 0.6204 0.8643 0.049 Uiso 1 1 calc R
C46 C 0.68831(14) 0.67401(17) 0.90525(16) 0.0375(8) Uani 1 1 d .
H46A H 0.6927 0.6716 0.9528 0.045 Uiso 1 1 calc R
H46B H 0.7248 0.6736 0.9044 0.045 Uiso 1 1 calc R
C47 C 0.68916(15) 0.78660(18) 0.91011(16) 0.0399(8) Uani 1 1 d .
H47A H 0.7268 0.7860 0.9127 0.048 Uiso 1 1 calc R
H47B H 0.6908 0.7870 0.9566 0.048 Uiso 1 1 calc R
C48 C 0.66014(17) 0.84470(19) 0.87292(18) 0.0469(9) Uani 1 1 d .
H48A H 0.6220 0.8439 0.8681 0.056 Uiso 1 1 calc R
H48B H 0.6776 0.8838 0.8983 0.056 Uiso 1 1 calc R
C49 C 0.60289(19) 0.4709(2) 0.4941(2) 0.0627(12) Uani 1 1 d .
H49A H 0.6157 0.4695 0.5438 0.075 Uiso 1 1 calc R
H49B H 0.6347 0.4685 0.4822 0.075 Uiso 1 1 calc R
C50 C 0.56445(19) 0.4166(2) 0.4624(2) 0.0609(11) Uani 1 1 d .
H50A H 0.5446 0.4036 0.4903 0.073 Uiso 1 1 calc R
H50B H 0.5836 0.3789 0.4546 0.073 Uiso 1 1 calc R
C51 C 0.52644(18) 0.4470(2) 0.3960(2) 0.0650(12) Uani 1 1 d .
H51A H 0.5425 0.4462 0.3622 0.078 Uiso 1 1 calc R
H51B H 0.4908 0.4251 0.3774 0.078 Uiso 1 1 calc R
C52 C 0.5213(2) 0.5132(3) 0.4168(2) 0.0696(13) Uani 1 1 d .
H52A H 0.5121 0.5429 0.3782 0.084 Uiso 1 1 calc R
H52B H 0.4926 0.5158 0.4344 0.084 Uiso 1 1 calc R
B1 B 0.84451(14) 0.66960(17) 0.92012(17) 0.0266(7) Uani 1 1 d .
B2 B 0.79282(13) 0.57238(16) 0.84312(17) 0.0253(7) Uani 1 1 d .
K1 K 0.88059(3) 0.71792(3) 0.71207(3) 0.03125(17) Uani 1 1 d .
K2 K 0.66054(3) 0.73334(4) 0.73692(3) 0.03826(19) Uani 1 1 d .
N1 N 0.81010(9) 0.64102(12) 0.85347(11) 0.0239(5) Uani 1 1 d .
O1 O 0.93903(8) 0.71650(10) 0.84838(10) 0.0307(5) Uani 1 1 d .
O2 O 0.93582(9) 0.83572(11) 0.78771(11) 0.0363(5) Uani 1 1 d .
O3 O 0.87943(9) 0.83611(11) 0.64512(11) 0.0356(5) Uani 1 1 d .
O4 O 0.86732(9) 0.72298(11) 0.56903(11) 0.0346(5) Uani 1 1 d .
O5 O 0.88154(9) 0.60695(11) 0.63629(11) 0.0330(5) Uani 1 1 d .
O6 O 0.94144(8) 0.60616(10) 0.77638(10) 0.0300(5) Uani 1 1 d .
O7 O 0.66190(9) 0.84562(11) 0.80781(11) 0.0341(5) Uani 1 1 d .
O8 O 0.61126(9) 0.85091(11) 0.66577(11) 0.0357(5) Uani 1 1 d .
O9 O 0.60327(9) 0.73800(12) 0.59267(11) 0.0372(5) Uani 1 1 d .
O10 O 0.60423(9) 0.62108(11) 0.66173(11) 0.0336(5) Uani 1 1 d .
O11 O 0.65526(9) 0.61929(11) 0.80063(11) 0.0353(5) Uani 1 1 d .
O12 O 0.66061(9) 0.73129(12) 0.87520(11) 0.0364(5) Uani 1 1 d .
O13 O 0.57222(18) 0.52873(17) 0.46751(18) 0.0918(12) Uani 1 1 d .

loop_
_atom_site_aniso_label
_atom_site_aniso_U_11
_atom_site_aniso_U_22
_atom_site_aniso_U_33
_atom_site_aniso_U_23
_atom_site_aniso_U_13
_atom_site_aniso_U_12
C1 0.0263(15) 0.0347(16) 0.0290(15) -0.0018(13) 0.0122(13) -0.0016(12)
C2 0.0242(15) 0.0305(16) 0.0386(17) 0.0019(13) 0.0150(13) -0.0001(12)
C3 0.0184(14) 0.0322(16) 0.0340(16) 0.0049(13) 0.0114(12) 0.0011(11)
C4 0.0250(15) 0.0335(17) 0.0424(18) 0.0110(14) 0.0139(14) 0.0033(13)
C5 0.0255(16) 0.048(2) 0.0352(18) 0.0180(15) 0.0093(14) 0.0035(14)
C6 0.0267(16) 0.050(2) 0.0236(15) 0.0083(14) 0.0086(13) 0.0008(14)
C7 0.0192(14) 0.0413(18) 0.0234(14) 0.0061(12) 0.0096(12) 0.0004(12)
C8 0.0205(14) 0.0460(18) 0.0193(14) -0.0020(12) 0.0091(12) -0.0013(12)
C9 0.0267(15) 0.0337(16) 0.0250(14) -0.0016(12) 0.0128(12) 0.0003(12)
C10 0.0174(13) 0.0341(16) 0.0248(14) 0.0046(12) 0.0084(11) -0.0007(11)
C11 0.0317(17) 0.054(2) 0.0230(15) -0.0025(14) 0.0122(13) -0.0010(15)
C12 0.0372(19) 0.0319(18) 0.055(2) -0.0010(16) 0.0199(17) -0.0022(14)
C13 0.0240(15) 0.0394(17) 0.0225(14) 0.0000(12) 0.0131(12) -0.0018(12)
C14 0.0259(15) 0.0360(17) 0.0277(15) 0.0038(13) 0.0100(13) 0.0002(12)
C15 0.0277(16) 0.0415(19) 0.0384(18) 0.0079(15) 0.0101(14) 0.0049(14)
C16 0.0268(17) 0.057(2) 0.0349(18) 0.0134(16) 0.0056(14) 0.0068(15)
C17 0.0295(17) 0.065(2) 0.0262(16) -0.0036(16) 0.0058(14) -0.0019(16)
C18 0.0276(16) 0.047(2) 0.0277(16) -0.0053(14) 0.0098(13) 0.0005(14)
C19 0.0209(14) 0.0321(16) 0.0242(14) 0.0021(12) 0.0078(12) 0.0013(12)
C20 0.0298(16) 0.0317(16) 0.0303(16) 0.0016(13) 0.0129(13) 0.0011(12)
C21 0.0288(16) 0.0353(17) 0.0389(18) 0.0027(14) 0.0129(14) -0.0035(13)
C22 0.0320(17) 0.0450(19) 0.0278(16) 0.0096(14) 0.0127(14) -0.0052(14)
C23 0.0304(16) 0.0466(19) 0.0220(15) 0.0035(13) 0.0118(13) -0.0015(14)
C24 0.0261(15) 0.0369(17) 0.0262(15) 0.0009(13) 0.0108(13) -0.0011(12)
C25 0.0367(18) 0.049(2) 0.0296(17) -0.0101(15) 0.0117(14) -0.0137(15)
C26 0.044(2) 0.0401(19) 0.0381(18) -0.0098(15) 0.0203(16) -0.0084(15)
C27 0.045(2) 0.0311(18) 0.047(2) -0.0023(15) 0.0140(17) 0.0030(15)
C28 0.046(2) 0.0327(18) 0.049(2) 0.0042(15) 0.0176(17) -0.0034(15)
C29 0.0424(19) 0.0422(19) 0.0386(18) 0.0134(15) 0.0226(16) 0.0137(15)
C30 0.0375(19) 0.053(2) 0.0292(17) 0.0077(15) 0.0107(15) 0.0124(16)
C31 0.0307(17) 0.053(2) 0.0247(15) -0.0054(14) 0.0084(13) -0.0018(15)
C32 0.0337(17) 0.0439(19) 0.0312(17) -0.0100(14) 0.0143(14) -0.0068(14)
C33 0.0310(17) 0.0309(17) 0.0413(18) -0.0025(14) 0.0145(15) 0.0007(13)
C34 0.0310(17) 0.0324(17) 0.0391(18) 0.0015(14) 0.0122(14) -0.0011(13)
C35 0.0323(17) 0.0389(18) 0.0328(17) 0.0088(14) 0.0147(14) 0.0054(14)
C36 0.0258(16) 0.0456(19) 0.0279(16) 0.0074(14) 0.0082(13) 0.0042(13)
C37 0.0401(19) 0.0317(18) 0.051(2) -0.0012(15) 0.0183(17) 0.0051(14)
C38 0.0392(19) 0.0367(19) 0.048(2) 0.0061(16) 0.0165(17) 0.0016(15)
C39 0.046(2) 0.052(2) 0.0350(19) 0.0136(16) 0.0171(16) 0.0072(17)
C40 0.0357(18) 0.059(2) 0.0243(16) 0.0115(15) 0.0069(14) 0.0095(16)
C41 0.0370(19) 0.060(2) 0.0237(16) -0.0046(15) 0.0057(14) -0.0010(16)
C42 0.045(2) 0.054(2) 0.0340(18) -0.0129(16) 0.0168(16) -0.0002(17)
C43 0.0318(18) 0.0372(18) 0.047(2) -0.0050(16) 0.0097(16) 0.0031(14)
C44 0.0296(17) 0.0387(19) 0.049(2) 0.0029(16) 0.0057(16) -0.0046(14)
C45 0.0321(18) 0.055(2) 0.0347(18) 0.0113(16) 0.0120(15) -0.0043(15)
C46 0.0328(17) 0.053(2) 0.0243(15) 0.0076(14) 0.0087(13) 0.0029(15)
C47 0.0401(19) 0.055(2) 0.0239(15) -0.0045(15) 0.0124(14) 0.0003(16)
C48 0.058(2) 0.053(2) 0.0361(19) -0.0057(16) 0.0258(18) 0.0082(18)
C49 0.060(3) 0.065(3) 0.055(3) -0.009(2) 0.015(2) -0.002(2)
C50 0.066(3) 0.051(3) 0.071(3) -0.009(2) 0.033(2) -0.006(2)
C51 0.048(2) 0.075(3) 0.062(3) -0.011(2) 0.011(2) -0.006(2)
C52 0.074(3) 0.080(3) 0.055(3) 0.006(2) 0.026(3) 0.015(3)
B1 0.0255(16) 0.0343(18) 0.0248(16) 0.0010(14) 0.0152(14) -0.0013(14)
B2 0.0219(16) 0.0292(17) 0.0258(16) -0.0005(13) 0.0105(13) 0.0015(13)
K1 0.0277(3) 0.0362(4) 0.0263(3) 0.0002(3) 0.0071(3) 0.0006(3)
K2 0.0475(4) 0.0383(4) 0.0248(3) -0.0005(3) 0.0101(3) -0.0114(3)
N1 0.0222(12) 0.0313(13) 0.0199(11) 0.0027(10) 0.0103(10) 0.0022(10)
O1 0.0276(11) 0.0345(12) 0.0238(10) -0.0010(9) 0.0037(9) -0.0010(9)
O2 0.0342(12) 0.0355(12) 0.0406(13) 0.0027(10) 0.0164(10) 0.0017(10)
O3 0.0368(13) 0.0340(12) 0.0372(12) 0.0039(10) 0.0159(10) 0.0034(10)
O4 0.0302(12) 0.0409(13) 0.0276(11) -0.0002(10) 0.0064(9) 0.0030(10)
O5 0.0337(12) 0.0375(12) 0.0292(11) -0.0021(9) 0.0140(10) 0.0019(9)
O6 0.0293(11) 0.0317(11) 0.0305(11) 0.0009(9) 0.0135(9) 0.0006(9)
O7 0.0365(12) 0.0350(12) 0.0310(11) 0.0005(9) 0.0137(10) 0.0063(9)
O8 0.0330(12) 0.0416(13) 0.0313(12) 0.0059(10) 0.0116(10) -0.0001(10)
O9 0.0293(12) 0.0500(14) 0.0269(11) 0.0043(10) 0.0056(9) 0.0028(10)
O10 0.0293(11) 0.0390(13) 0.0302(11) -0.0020(10) 0.0094(9) 0.0020(9)
O11 0.0326(12) 0.0378(13) 0.0323(12) 0.0046(10) 0.0095(10) -0.0036(10)
O12 0.0260(11) 0.0511(15) 0.0274(11) 0.0049(10) 0.0058(9) 0.0020(10)
O13 0.124(3) 0.054(2) 0.065(2) -0.0091(17) 0.004(2) -0.004(2)

loop_
_atom_type_symbol
_atom_type_description
_atom_type_scat_dispersion_real
_atom_type_scat_dispersion_imag
_atom_type_scat_source
C C 0.0033 0.0016 'International Tables Vol C Tables 4.2.6.8 and 6.1.1.4'
H H 0.0000 0.0000 'International Tables Vol C Tables 4.2.6.8 and 6.1.1.4'
B B 0.0013 0.0007 'International Tables Vol C Tables 4.2.6.8 and 6.1.1.4'
K K 0.2009 0.2494 'International Tables Vol C Tables 4.2.6.8 and 6.1.1.4'
N N 0.0061 0.0033 'International Tables Vol C Tables 4.2.6.8 and 6.1.1.4'
O O 0.0106 0.0060 'International Tables Vol C Tables 4.2.6.8 and 6.1.1.4'

loop_
_geom_angle_atom_site_label_1
_geom_angle_atom_site_label_2
_geom_angle_atom_site_label_3
_geom_angle
C2 C1 H1 119.1
C2 C1 B1 121.7(3)
B1 C1 H1 119.1
C1 C2 C3 118.8(3)
C1 C2 C12 121.3(3)
C3 C2 C12 119.6(3)
C2 C3 C4 120.8(3)
C2 C3 C10 120.8(3)
C2 C3 K2 111.69(19)
C4 C3 C10 118.4(3)
C4 C3 K2 75.49(17)
C10 C3 K2 84.23(17)
C3 C4 H4 119.2
C3 C4 K1 86.23(18)
C3 C4 K2 78.94(17)
C5 C4 C3 121.6(3)
C5 C4 H4 119.2
C5 C4 K1 66.43(18)
C5 C4 K2 82.54(19)
K1 C4 H4 118.5
K2 C4 H4 109.2
K2 C4 K1 131.22(11)
C4 C5 H5 119.6
C4 C5 C6 120.9(3)
C4 C5 K1 90.62(19)
C4 C5 K2 73.31(18)
C6 C5 H5 119.6
C6 C5 K1 71.32(18)
C6 C5 K2 84.65(19)
K1 C5 H5 108.3
K1 C5 K2 138.80(11)
K2 C5 H5 112.7
C5 C6 H6 119.3
C5 C6 C7 121.4(3)
C5 C6 K1 83.64(19)
C5 C6 K2 72.19(18)
C7 C6 H6 119.3
C7 C6 K1 84.31(17)
C7 C6 K2 80.64(17)
K1 C6 H6 102.4
K1 C6 K2 138.67(11)
K2 C6 H6 118.6
C6 C7 C10 118.4(3)
C6 C7 K1 69.75(16)
C8 C7 C6 121.4(3)
C8 C7 C10 120.1(3)
C8 C7 K1 110.71(18)
C10 C7 K1 90.61(17)
C7 C8 C11 119.5(3)
C9 C8 C7 119.5(3)
C9 C8 C11 120.5(3)
C8 C9 H9 118.9
C8 C9 B2 122.1(3)
B2 C9 H9 118.9
C3 C10 C7 119.4(3)
C3 C10 K2 71.13(16)
C7 C10 K2 82.57(16)
N1 C10 C3 120.2(3)
N1 C10 C7 120.4(3)
N1 C10 K2 116.25(16)
C8 C11 H11A 109.5
C8 C11 H11B 109.5
C8 C11 H11C 109.5
H11A C11 H11B 109.5
H11A C11 H11C 109.5
H11B C11 H11C 109.5
C2 C12 H12A 109.5
C2 C12 H12B 109.5
C2 C12 H12C 109.5
H12A C12 H12B 109.5
H12A C12 H12C 109.5
H12B C12 H12C 109.5
C14 C13 C18 114.1(3)
C14 C13 B1 126.4(3)
C18 C13 B1 119.3(3)
C13 C14 H14 118.5
C15 C14 C13 123.0(3)
C15 C14 H14 118.5
C14 C15 H15 119.7
C16 C15 C14 120.6(3)
C16 C15 H15 119.7
C15 C16 H16 120.6
C17 C16 C15 118.7(3)
C17 C16 H16 120.6
C16 C17 H17 119.8
C16 C17 C18 120.3(3)
C18 C17 H17 119.8
C13 C18 H18 118.3
C17 C18 C13 123.3(3)
C17 C18 H18 118.3
C20 C19 C24 114.1(3)
C20 C19 B2 119.1(3)
C24 C19 B2 126.4(3)
C19 C20 H20 118.1
C21 C20 C19 123.7(3)
C21 C20 H20 118.1
C20 C21 H21 119.9
C20 C21 C22 120.2(3)
C22 C21 H21 119.9
C21 C22 H22 120.9
C23 C22 C21 118.3(3)
C23 C22 H22 120.9
C22 C23 H23 119.6
C22 C23 C24 120.9(3)
C24 C23 H23 119.6
C19 C24 H24 118.6
C23 C24 C19 122.7(3)
C23 C24 H24 118.6
H25A C25 H25B 108.4
C26 C25 H25A 110.0
C26 C25 H25B 110.0
O1 C25 H25A 110.0
O1 C25 H25B 110.0
O1 C25 C26 108.4(3)
C25 C26 H26A 109.8
C25 C26 H26B 109.8
H26A C26 H26B 108.3
O2 C26 C25 109.2(3)
O2 C26 H26A 109.8
O2 C26 H26B 109.8
H27A C27 H27B 108.3
C28 C27 H27A 109.9
C28 C27 H27B 109.9
O2 C27 H27A 109.9
O2 C27 H27B 109.9
O2 C27 C28 108.8(3)
C27 C28 H28A 110.1
C27 C28 H28B 110.1
H28A C28 H28B 108.4
O3 C28 C27 108.0(3)
O3 C28 H28A 110.1
O3 C28 H28B 110.1
H29A C29 H29B 108.3
C30 C29 H29A 109.9
C30 C29 H29B 109.9
O3 C29 H29A 109.9
O3 C29 H29B 109.9
O3 C29 C30 108.8(3)
C29 C30 H30A 110.0
C29 C30 H30B 110.0
H30A C30 H30B 108.4
O4 C30 C29 108.4(3)
O4 C30 H30A 110.0
O4 C30 H30B 110.0
H31A C31 H31B 108.4
C32 C31 H31A 110.0
C32 C31 H31B 110.0
O4 C31 H31A 110.0
O4 C31 H31B 110.0
O4 C31 C32 108.5(3)
C31 C32 H32A 110.2
C31 C32 H32B 110.2
H32A C32 H32B 108.5
O5 C32 C31 107.7(3)
O5 C32 H32A 110.2
O5 C32 H32B 110.2
H33A C33 H33B 108.4
C34 C33 H33A 110.1
C34 C33 H33B 110.1
O5 C33 H33A 110.1
O5 C33 H33B 110.1
O5 C33 C34 108.1(3)
C33 C34 H34A 109.8
C33 C34 H34B 109.8
H34A C34 H34B 108.2
O6 C34 C33 109.5(3)
O6 C34 H34A 109.8
O6 C34 H34B 109.8
H35A C35 H35B 108.3
C36 C35 H35A 109.9
C36 C35 H35B 109.9
O6 C35 H35A 109.9
O6 C35 H35B 109.9
O6 C35 C36 108.8(3)
C35 C36 H36A 110.0
C35 C36 H36B 110.0
H36A C36 H36B 108.4
O1 C36 C35 108.4(2)
O1 C36 H36A 110.0
O1 C36 H36B 110.0
H37A C37 H37B 108.3
C38 C37 H37A 109.9
C38 C37 H37B 109.9
O7 C37 H37A 109.9
O7 C37 H37B 109.9
O7 C37 C38 108.8(3)
C37 C38 H38A 109.9
C37 C38 H38B 109.9
H38A C38 H38B 108.3
O8 C38 C37 108.7(3)
O8 C38 H38A 109.9
O8 C38 H38B 109.9
H39A C39 H39B 108.4
C40 C39 H39A 110.0
C40 C39 H39B 110.0
O8 C39 H39A 110.0
O8 C39 H39B 110.0
O8 C39 C40 108.5(3)
C39 C40 H40A 110.0
C39 C40 H40B 110.0
H40A C40 H40B 108.3
O9 C40 C39 108.6(3)
O9 C40 H40A 110.0
O9 C40 H40B 110.0
H41A C41 H41B 108.3
C42 C41 H41A 109.9
C42 C41 H41B 109.9
O9 C41 H41A 109.9
O9 C41 H41B 109.9
O9 C41 C42 108.8(3)
C41 C42 H42A 109.9
C41 C42 H42B 109.9
H42A C42 H42B 108.3
O10 C42 C41 109.1(3)
O10 C42 H42A 109.9
O10 C42 H42B 109.9
H43A C43 H43B 108.3
C44 C43 H43A 109.9
C44 C43 H43B 109.9
O10 C43 H43A 109.9
O10 C43 H43B 109.9
O10 C43 C44 108.7(3)
C43 C44 H44A 109.9
C43 C44 H44B 109.9
H44A C44 H44B 108.3
O11 C44 C43 108.8(3)
O11 C44 H44A 109.9
O11 C44 H44B 109.9
H45A C45 H45B 108.4
C46 C45 H45A 110.0
C46 C45 H45B 110.0
O11 C45 H45A 110.0
O11 C45 H45B 110.0
O11 C45 C46 108.5(3)
C45 C46 H46A 109.9
C45 C46 H46B 109.9
H46A C46 H46B 108.3
O12 C46 C45 108.7(3)
O12 C46 H46A 109.9
O12 C46 H46B 109.9
H47A C47 H47B 108.4
C48 C47 H47A 110.0
C48 C47 H47B 110.0
O12 C47 H47A 110.0
O12 C47 H47B 110.0
O12 C47 C48 108.5(3)
C47 C48 H48A 109.9
C47 C48 H48B 109.9
H48A C48 H48B 108.3
O7 C48 C47 109.1(3)
O7 C48 H48A 109.9
O7 C48 H48B 109.9
H49A C49 H49B 108.7
C50 C49 H49A 110.6
C50 C49 H49B 110.6
O13 C49 H49A 110.6
O13 C49 H49B 110.6
O13 C49 C50 105.6(4)
C49 C50 H50A 111.5
C49 C50 H50B 111.5
C49 C50 C51 101.2(4)
H50A C50 H50B 109.3
C51 C50 H50A 111.5
C51 C50 H50B 111.5
C50 C51 H51A 111.3
C50 C51 H51B 111.3
H51A C51 H51B 109.2
C52 C51 C50 102.2(4)
C52 C51 H51A 111.3
C52 C51 H51B 111.3
C51 C52 H52A 110.6
C51 C52 H52B 110.6
H52A C52 H52B 108.7
O13 C52 C51 105.9(4)
O13 C52 H52A 110.6
O13 C52 H52B 110.6
C1 B1 C13 121.6(3)
C1 B1 N1 115.8(3)
N1 B1 C13 122.1(3)
C9 B2 C19 120.6(3)
C9 B2 N1 114.8(3)
N1 B2 C19 123.7(3)
C5 K1 C4 22.95(8)
C5 K1 C7 44.35(8)
C6 K1 C4 41.80(9)
C6 K1 C5 25.05(9)
C6 K1 C7 25.94(7)
C7 K1 C4 49.06(8)
O1 K1 C4 86.82(7)
O1 K1 C5 108.62(8)
O1 K1 C6 112.53(8)
O1 K1 C7 91.15(7)
O1 K1 O2 58.25(6)
O1 K1 O3 116.28(7)
O1 K1 O4 154.49(7)
O1 K1 O5 118.71(7)
O1 K1 O6 59.83(6)
O2 K1 C4 78.64(7)
O2 K1 C5 96.35(8)
O2 K1 C6 120.04(8)
O2 K1 C7 121.88(7)
O3 K1 C4 83.79(7)
O3 K1 C5 80.82(8)
O3 K1 C6 100.57(8)
O3 K1 C7 124.86(7)
O3 K1 O2 58.09(6)
O3 K1 O4 57.86(6)
O3 K1 O6 146.81(7)
O4 K1 C4 115.31(7)
O4 K1 C5 95.29(7)
O4 K1 C6 92.89(7)
O4 K1 C7 112.69(7)
O4 K1 O2 111.51(7)
O5 K1 C4 131.10(7)
O5 K1 C5 111.54(8)
O5 K1 C6 89.35(8)
O5 K1 C7 86.98(7)
O5 K1 O2 150.01(7)
O5 K1 O3 114.26(7)
O5 K1 O4 56.83(6)
O5 K1 O6 58.89(6)
O6 K1 C4 126.45(7)
O6 K1 C5 132.36(8)
O6 K1 C6 111.29(8)
O6 K1 C7 88.17(7)
O6 K1 O2 109.87(6)
O6 K1 O4 109.97(6)
C3 K2 C5 43.65(8)
C3 K2 C6 49.51(8)
C3 K2 C10 24.64(7)
C4 K2 C3 25.57(8)
C4 K2 C5 24.15(9)
C4 K2 C6 41.60(9)
C4 K2 C10 43.43(7)
C5 K2 C6 23.16(8)
C5 K2 C10 49.65(7)
C10 K2 C6 41.92(7)
O7 K2 C3 83.69(7)
O7 K2 C4 81.95(8)
O7 K2 C5 101.41(8)
O7 K2 C6 123.19(8)
O7 K2 C10 105.84(7)
O7 K2 O8 59.23(7)
O7 K2 O9 116.86(7)
O7 K2 O10 150.77(7)
O7 K2 O12 57.83(7)
O8 K2 C3 109.19(7)
O8 K2 C4 86.81(7)
O8 K2 C5 84.69(7)
O8 K2 C6 102.79(7)
O8 K2 C10 130.18(7)
O8 K2 O12 111.00(7)
O9 K2 C3 119.77(7)
O9 K2 C4 97.66(8)
O9 K2 C5 76.19(7)
O9 K2 C6 74.75(7)
O9 K2 C10 116.21(7)
O9 K2 O8 57.73(7)
O9 K2 O10 59.16(7)
O9 K2 O12 150.65(7)
O10 K2 C3 124.45(7)
O10 K2 C4 126.61(8)
O10 K2 C5 105.01(8)
O10 K2 C6 85.02(7)
O10 K2 C10 100.72(7)
O10 K2 O8 110.92(7)
O10 K2 O12 109.89(7)
O11 K2 C3 97.50(7)
O11 K2 C4 121.34(8)
O11 K2 C5 122.78(8)
O11 K2 C6 102.23(8)
O11 K2 C10 78.24(7)
O11 K2 O7 115.88(7)
O11 K2 O8 151.43(7)
O11 K2 O9 117.11(7)
O11 K2 O10 58.02(7)
O11 K2 O12 58.09(7)
O12 K2 C3 89.21(7)
O12 K2 C4 109.19(8)
O12 K2 C5 132.27(8)
O12 K2 C6 133.86(7)
O12 K2 C10 91.94(7)
C10 N1 B1 117.6(2)
C10 N1 B2 118.1(2)
B1 N1 B2 124.3(2)
C25 O1 C36 111.9(2)
C25 O1 K1 123.21(19)
C36 O1 K1 120.68(17)
C26 O2 K1 101.11(18)
C27 O2 C26 111.5(3)
C27 O2 K1 107.33(19)
C28 O3 K1 119.58(19)
C29 O3 C28 111.7(3)
C29 O3 K1 119.87(19)
C30 O4 K1 107.99(18)
C31 O4 C30 112.9(2)
C31 O4 K1 105.22(17)
C32 O5 C33 112.8(2)
C32 O5 K1 122.22(19)
C33 O5 K1 118.60(17)
C34 O6 C35 110.5(2)
C34 O6 K1 111.35(17)
C35 O6 K1 106.02(17)
C37 O7 C48 111.2(3)
C37 O7 K2 119.66(19)
C48 O7 K2 122.2(2)
C38 O8 C39 111.3(3)
C38 O8 K2 105.96(18)
C39 O8 K2 110.1(2)
C40 O9 K2 119.47(19)
C41 O9 C40 111.7(3)
C41 O9 K2 116.10(18)
C42 O10 C43 111.8(3)
C42 O10 K2 109.5(2)
C43 O10 K2 106.24(18)
C44 O11 C45 112.1(3)
C44 O11 K2 122.00(19)
C45 O11 K2 122.1(2)
C46 O12 C47 111.5(2)
C46 O12 K2 105.09(18)
C47 O12 K2 107.68(18)
C52 O13 C49 109.9(4)

loop_
_geom_bond_atom_site_label_1
_geom_bond_atom_site_label_2
_geom_bond_distance
C1 H1 0.9500
C1 C2 1.391(4)
C1 B1 1.488(5)
C2 C3 1.424(4)
C2 C12 1.511(4)
C3 C4 1.439(4)
C3 C10 1.442(4)
C3 K2 3.273(3)
C4 H4 0.9500
C4 C5 1.379(5)
C4 K1 3.536(3)
C4 K2 3.228(3)
C5 H5 0.9500
C5 C6 1.380(5)
C5 K1 3.241(3)
C5 K2 3.342(3)
C6 H6 0.9500
C6 C7 1.440(4)
C6 K1 3.089(3)
C6 K2 3.494(3)
C7 C8 1.419(5)
C7 C10 1.448(4)
C7 K1 3.276(3)
C8 C9 1.386(4)
C8 C11 1.509(4)
C9 H9 0.9500
C9 B2 1.492(4)
C10 K2 3.441(3)
C10 N1 1.410(4)
C11 H11A 0.9800
C11 H11B 0.9800
C11 H11C 0.9800
C12 H12A 0.9800
C12 H12B 0.9800
C12 H12C 0.9800
C13 C14 1.413(4)
C13 C18 1.413(4)
C13 B1 1.584(4)
C14 H14 0.9500
C14 C15 1.387(4)
C15 H15 0.9500
C15 C16 1.384(5)
C16 H16 0.9500
C16 C17 1.383(5)
C17 H17 0.9500
C17 C18 1.385(5)
C18 H18 0.9500
C19 C20 1.409(4)
C19 C24 1.417(4)
C19 B2 1.573(4)
C20 H20 0.9500
C20 C21 1.386(4)
C21 H21 0.9500
C21 C22 1.392(5)
C22 H22 0.9500
C22 C23 1.388(5)
C23 H23 0.9500
C23 C24 1.390(4)
C24 H24 0.9500
C25 H25A 0.9900
C25 H25B 0.9900
C25 C26 1.488(5)
C25 O1 1.414(4)
C26 H26A 0.9900
C26 H26B 0.9900
C26 O2 1.429(4)
C27 H27A 0.9900
C27 H27B 0.9900
C27 C28 1.498(5)
C27 O2 1.419(4)
C28 H28A 0.9900
C28 H28B 0.9900
C28 O3 1.428(4)
C29 H29A 0.9900
C29 H29B 0.9900
C29 C30 1.492(5)
C29 O3 1.421(4)
C30 H30A 0.9900
C30 H30B 0.9900
C30 O4 1.421(4)
C31 H31A 0.9900
C31 H31B 0.9900
C31 C32 1.493(5)
C31 O4 1.421(4)
C32 H32A 0.9900
C32 H32B 0.9900
C32 O5 1.423(4)
C33 H33A 0.9900
C33 H33B 0.9900
C33 C34 1.497(4)
C33 O5 1.426(4)
C34 H34A 0.9900
C34 H34B 0.9900
C34 O6 1.419(4)
C35 H35A 0.9900
C35 H35B 0.9900
C35 C36 1.491(5)
C35 O6 1.433(4)
C36 H36A 0.9900
C36 H36B 0.9900
C36 O1 1.425(4)
C37 H37A 0.9900
C37 H37B 0.9900
C37 C38 1.498(5)
C37 O7 1.422(4)
C38 H38A 0.9900
C38 H38B 0.9900
C38 O8 1.421(4)
C39 H39A 0.9900
C39 H39B 0.9900
C39 C40 1.492(5)
C39 O8 1.424(4)
C40 H40A 0.9900
C40 H40B 0.9900
C40 O9 1.420(4)
C41 H41A 0.9900
C41 H41B 0.9900
C41 C42 1.495(5)
C41 O9 1.417(4)
C42 H42A 0.9900
C42 H42B 0.9900
C42 O10 1.415(4)
C43 H43A 0.9900
C43 H43B 0.9900
C43 C44 1.487(5)
C43 O10 1.426(4)
C44 H44A 0.9900
C44 H44B 0.9900
C44 O11 1.413(4)
C45 H45A 0.9900
C45 H45B 0.9900
C45 C46 1.494(5)
C45 O11 1.424(4)
C46 H46A 0.9900
C46 H46B 0.9900
C46 O12 1.421(4)
C47 H47A 0.9900
C47 H47B 0.9900
C47 C48 1.491(5)
C47 O12 1.424(4)
C48 H48A 0.9900
C48 H48B 0.9900
C48 O7 1.430(4)
C49 H49A 0.9900
C49 H49B 0.9900
C49 C50 1.502(6)
C49 O13 1.445(6)
C50 H50A 0.9900
C50 H50B 0.9900
C50 C51 1.529(6)
C51 H51A 0.9900
C51 H51B 0.9900
C51 C52 1.475(7)
C52 H52A 0.9900
C52 H52B 0.9900
C52 O13 1.407(6)
B1 N1 1.492(4)
B2 N1 1.494(4)
K1 O1 2.733(2)
K1 O2 2.997(2)
K1 O3 2.854(2)
K1 O4 2.975(2)
K1 O5 2.844(2)
K1 O6 2.869(2)
K2 O7 2.793(2)
K2 O8 2.918(2)
K2 O9 2.879(2)
K2 O10 2.908(2)
K2 O11 2.783(2)
K2 O12 2.995(2)
